data_2021992
loop_
_publ_author_name
'Bernal, Ivan'
'Lalancette, Roger A.'

_publ_section_title
;
 Serendipity: Werner's argument that the `two-only forms' (green and
 violet) of [CoCl~2~(en)~2~]^+^ salts demanded his octahedral model was
 correct. True?
;
_journal_coeditor_code DG3005
_journal_issue 3
_journal_name_full 'Acta Crystallographica Section C'
_journal_page_first
;
;
_journal_paper_doi 10.1107/S2053229620002272
_journal_volume 76
_journal_year 2020
_chemical_formula_iupac '[Co Cl2 (C2 H8 N2)2]Cl, 3/2(H2 O)'
_chemical_formula_moiety 'C4 H16 Cl2 Co N4 +, Cl -, 1.5(H2 O)'
_chemical_formula_sum 'C4 H19 Cl3 Co N4 O1.5'
_chemical_formula_weight 312.51
_space_group_crystal_system triclinic
_space_group_IT_number 2
_space_group_name_Hall '-P 1'
_space_group_name_H-M_alt 'P -1'
_atom_sites_solution_hydrogens mixed
_atom_sites_solution_primary direct
_atom_sites_solution_secondary difmap
_audit_creation_method SHELXL-2014/7
_cell_angle_alpha 105.540(2)
_cell_angle_beta 94.630(2)
_cell_angle_gamma 108.581(2)
_cell_formula_units_Z 4
_cell_length_a 8.7163(3)
_cell_length_b 11.1146(4)
_cell_length_c 14.0703(5)
_cell_measurement_reflns_used 9124
_cell_measurement_temperature 100(2)
_cell_measurement_theta_max 70.03
_cell_measurement_theta_min 3.32
_cell_volume 1224.06(8)
_computing_cell_refinement
;
APEX2 (Bruker, 2008)
;
_computing_data_collection
;
APEX2 (Bruker, 2008)
;
_computing_data_reduction
;
SAINT (Bruker, 2008)
;
_computing_molecular_graphics
;
SHELXTL (Sheldrick, 2008)
;
_computing_publication_material
;
SHELXTL (Sheldrick, 2008)
;
_computing_structure_refinement
;
SHELXL2014 (Sheldrick, 2015b)
;
_computing_structure_solution
;
SHELXT2014 (Sheldrick, 2015a)
;
_diffrn_ambient_temperature 100(2)
_diffrn_measured_fraction_theta_full 0.929
_diffrn_measured_fraction_theta_max 0.898
_diffrn_measurement_device_type 'Bruker SMART CCD APEXII area-detector'
_diffrn_measurement_method '\f and \w'
_diffrn_radiation_monochromator graphite
_diffrn_radiation_source 'fine-focus sealed tube'
_diffrn_radiation_type CuK\a
_diffrn_radiation_wavelength 1.54178
_diffrn_reflns_av_R_equivalents 0.0386
_diffrn_reflns_av_unetI/netI 0.0404
_diffrn_reflns_limit_h_max 10
_diffrn_reflns_limit_h_min -10
_diffrn_reflns_limit_k_max 13
_diffrn_reflns_limit_k_min -13
_diffrn_reflns_limit_l_max 17
_diffrn_reflns_limit_l_min -16
_diffrn_reflns_number 11708
_diffrn_reflns_theta_full 67.679
_diffrn_reflns_theta_max 70.067
_diffrn_reflns_theta_min 3.315
_exptl_absorpt_coefficient_mu 16.875
_exptl_absorpt_correction_T_max 0.5121
_exptl_absorpt_correction_T_min 0.0406
_exptl_absorpt_correction_type numerical
_exptl_absorpt_process_details
;
(SADABS; Bruker, 2008)
;
_exptl_crystal_colour purple
_exptl_crystal_density_diffrn 1.696
_exptl_crystal_description plate
_exptl_crystal_F_000 644
_exptl_crystal_size_max 0.611
_exptl_crystal_size_mid 0.189
_exptl_crystal_size_min 0.065
_refine_diff_density_max 0.625
_refine_diff_density_min -0.610
_refine_ls_extinction_method none
_refine_ls_goodness_of_fit_ref 1.047
_refine_ls_hydrogen_treatment mixed
_refine_ls_matrix_type full
_refine_ls_number_parameters 262
_refine_ls_number_reflns 4191
_refine_ls_number_restraints 6
_refine_ls_restrained_S_all 1.046
_refine_ls_R_factor_all 0.0432
_refine_ls_R_factor_gt 0.0381
_refine_ls_shift/su_max 0.001
_refine_ls_shift/su_mean 0.000
_refine_ls_structure_factor_coef Fsqd
_refine_ls_weighting_details 'w=1/[\s^2^(Fo^2^)+(0.0460P)^2^+2.4820P] where P=(Fo^2^+2Fc^2^)/3'
_refine_ls_weighting_scheme calc
_refine_ls_wR_factor_gt 0.0934
_refine_ls_wR_factor_ref 0.0972
_reflns_number_gt 3864
_reflns_number_total 4191
_reflns_threshold_expression 'I > 2\s(I)'
_cod_data_source_file dg3005sup1.cif
_cod_data_source_block I
_cod_depositor_comments
;

2022-12-20
Z value and formula fixed to values more according to usual
chemical conventions.                 miguel
;
_cod_original_formula_sum 'C8 H38 Cl6 Co2 N8 O3'
_cod_original_formula_weight 625.02
_cod_original_formula_moiety '2(C4 H16 Cl2 Co N4 +), 2(Cl -), 3(H2 O)'
_cod_original_formula_iupac '[Co Cl2 (C2 H8 N2)2]2 Cl2, 3H2 O'
_cod_original_formula_units_Z 2
_cod_database_code 2021992
_shelx_space_group_comment
;
The symmetry employed for this shelxl refinement is uniquely defined
by the following loop, which should always be used as a source of
symmetry information in preference to the above space-group names.
They are only intended as comments.
;
_shelx_estimated_absorpt_t_min 0.034
_shelx_estimated_absorpt_t_max 0.407

loop_
_space_group_symop_operation_xyz
'x, y, z'
'-x, -y, -z'

loop_
_atom_site_type_symbol
_atom_site_label
_atom_site_fract_x
_atom_site_fract_y
_atom_site_fract_z
_atom_site_U_iso_or_equiv
_atom_site_adp_type
_atom_site_calc_flag
_atom_site_occupancy
_atom_site_disorder_assembly
_atom_site_disorder_group
Co Co1 0.42187(7) 0.73638(5) 0.14491(4) 0.01168(15) Uani d 1 . .
Co Co2 0.79303(6) 0.68956(5) 0.51970(4) 0.00924(14) Uani d 1 . .
Cl Cl1 0.32764(11) 0.57545(8) -0.00666(6) 0.01721(19) Uani d 1 . .
Cl Cl2 0.51347(10) 0.89359(8) 0.29573(6) 0.01563(19) Uani d 1 . .
Cl Cl3 0.63440(10) 0.58474(8) 0.36448(6) 0.01373(18) Uani d 1 . .
Cl Cl4 0.78767(10) 0.49270(8) 0.54045(6) 0.01316(18) Uani d 1 . .
Cl Cl5 0.76001(12) 0.71852(9) 0.82366(6) 0.0227(2) Uani d 1 . .
Cl Cl6 0.01374(10) 0.10534(8) 0.68451(6) 0.01470(18) Uani d 1 . .
O O1 0.1100(4) 0.7779(4) 0.9406(3) 0.0414(8) Uani d 1 . .
H H17 0.148(4) 0.733(4) 0.897(2) 0.062 Uiso d 1 . .
H H18 0.016(2) 0.770(5) 0.914(4) 0.062 Uiso d 1 . .
O O2 0.7664(5) 0.3860(4) 0.2156(2) 0.0432(8) Uani d 1 . .
H H19 0.747(5) 0.435(4) 0.266(2) 0.065 Uiso d 1 . .
H H20 0.745(7) 0.410(4) 0.1658(18) 0.065 Uiso d 1 . .
O O3 0.5023(4) 0.1432(3) 0.1398(2) 0.0305(7) Uani d 1 . .
H H21 0.593(3) 0.206(3) 0.155(4) 0.046 Uiso d 1 . .
H H22 0.426(3) 0.174(3) 0.144(4) 0.046 Uiso d 1 . .
N N1 0.2064(4) 0.7574(3) 0.1388(2) 0.0159(6) Uani d 1 . .
H H1 0.212914 0.833261 0.186719 0.019 Uiso calc 1 . .
H H2 0.173412 0.763287 0.077745 0.019 Uiso calc 1 . .
N N2 0.3316(4) 0.6019(3) 0.2111(2) 0.0144(6) Uani d 1 . .
H H3 0.313452 0.518920 0.168638 0.017 Uiso calc 1 . .
H H4 0.404666 0.616195 0.266533 0.017 Uiso calc 1 . .
N N3 0.6337(4) 0.7098(3) 0.1477(2) 0.0142(6) Uani d 1 . .
H H5 0.692505 0.745603 0.211330 0.017 Uiso calc 1 . .
H H6 0.616971 0.620975 0.126728 0.017 Uiso calc 1 . .
N N4 0.5159(4) 0.8733(3) 0.0821(2) 0.0160(6) Uani d 1 . .
H H7 0.470585 0.843071 0.015773 0.019 Uiso calc 1 . .
H H8 0.493480 0.947905 0.111382 0.019 Uiso calc 1 . .
N N5 0.6062(3) 0.6816(3) 0.5887(2) 0.0120(6) Uani d 1 . .
H H9 0.512396 0.619685 0.547593 0.014 Uiso calc 1 . .
H H10 0.622078 0.657047 0.644405 0.014 Uiso calc 1 . .
N N6 0.7769(3) 0.8544(3) 0.5035(2) 0.0109(6) Uani d 1 . .
H H11 0.863005 0.925717 0.544269 0.013 Uiso calc 1 . .
H H12 0.781225 0.853698 0.438964 0.013 Uiso calc 1 . .
N N7 0.9474(3) 0.7845(3) 0.6464(2) 0.0125(6) Uani d 1 . .
H H13 0.953437 0.871052 0.667513 0.015 Uiso calc 1 . .
H H14 0.912190 0.746168 0.694002 0.015 Uiso calc 1 . .
N N8 0.9891(3) 0.7074(3) 0.4581(2) 0.0126(6) Uani d 1 . .
H H15 1.000030 0.626268 0.435687 0.015 Uiso calc 1 . .
H H16 0.978514 0.737298 0.404589 0.015 Uiso calc 1 . .
C C1 0.0869(4) 0.6391(4) 0.1558(3) 0.0170(8) Uani d 1 . .
H H1A 0.052416 0.561342 0.094154 0.020 Uiso calc 1 . .
H H1B -0.011974 0.658018 0.174596 0.020 Uiso calc 1 . .
C C2 0.1742(5) 0.6107(4) 0.2403(3) 0.0173(8) Uani d 1 . .
H H2B 0.196065 0.683405 0.304030 0.021 Uiso calc 1 . .
H H2A 0.105949 0.525646 0.249139 0.021 Uiso calc 1 . .
C C3 0.7253(5) 0.7758(4) 0.0804(3) 0.0188(8) Uani d 1 . .
H H3B 0.685320 0.718241 0.009783 0.023 Uiso calc 1 . .
H H3A 0.844292 0.792811 0.097853 0.023 Uiso calc 1 . .
C C4 0.6966(5) 0.9058(4) 0.0943(3) 0.0203(8) Uani d 1 . .
H H4A 0.751559 0.968917 0.161818 0.024 Uiso calc 1 . .
H H4B 0.740980 0.947287 0.043471 0.024 Uiso calc 1 . .
C C5 0.5898(4) 0.8145(3) 0.6176(3) 0.0132(7) Uani d 1 . .
H H5A 0.672188 0.875470 0.678075 0.016 Uiso calc 1 . .
H H5B 0.478506 0.806985 0.632244 0.016 Uiso calc 1 . .
C C6 0.6185(4) 0.8662(3) 0.5296(3) 0.0131(7) Uani d 1 . .
H H6A 0.527159 0.812728 0.471989 0.016 Uiso calc 1 . .
H H6B 0.625832 0.960587 0.547557 0.016 Uiso calc 1 . .
C C7 1.1125(4) 0.7791(4) 0.6318(3) 0.0149(7) Uani d 1 . .
H H7B 1.116821 0.690845 0.630727 0.018 Uiso calc 1 . .
H H7A 1.198949 0.848989 0.686762 0.018 Uiso calc 1 . .
C C8 1.1372(4) 0.8025(3) 0.5325(3) 0.0149(7) Uani d 1 . .
H H8A 1.149399 0.895619 0.536881 0.018 Uiso calc 1 . .
H H8B 1.237270 0.786491 0.513006 0.018 Uiso calc 1 . .

loop_
_atom_site_aniso_label
_atom_site_aniso_U_11
_atom_site_aniso_U_22
_atom_site_aniso_U_33
_atom_site_aniso_U_12
_atom_site_aniso_U_13
_atom_site_aniso_U_23
Co1 0.0127(3) 0.0127(3) 0.0100(3) 0.0057(2) 0.0001(2) 0.0032(2)
Co2 0.0078(3) 0.0098(3) 0.0107(3) 0.0033(2) 0.0007(2) 0.0042(2)
Cl1 0.0178(4) 0.0176(4) 0.0134(4) 0.0068(3) -0.0008(3) 0.0010(3)
Cl2 0.0187(4) 0.0157(4) 0.0114(4) 0.0072(3) 0.0004(3) 0.0019(3)
Cl3 0.0126(4) 0.0139(4) 0.0128(4) 0.0035(3) -0.0008(3) 0.0035(3)
Cl4 0.0116(4) 0.0120(4) 0.0181(4) 0.0054(3) 0.0023(3) 0.0068(3)
Cl5 0.0304(5) 0.0235(5) 0.0175(4) 0.0105(4) 0.0080(4) 0.0095(4)
Cl6 0.0155(4) 0.0131(4) 0.0146(4) 0.0041(3) 0.0006(3) 0.0047(3)
O1 0.0399(19) 0.048(2) 0.0365(18) 0.0127(17) -0.0047(16) 0.0193(16)
O2 0.048(2) 0.052(2) 0.0345(18) 0.0232(18) 0.0060(17) 0.0148(17)
O3 0.0455(19) 0.0290(16) 0.0280(15) 0.0239(15) 0.0119(16) 0.0120(14)
N1 0.0162(15) 0.0182(16) 0.0144(14) 0.0088(13) 0.0005(13) 0.0043(13)
N2 0.0137(15) 0.0154(15) 0.0147(14) 0.0056(12) 0.0015(13) 0.0055(12)
N3 0.0122(14) 0.0183(16) 0.0131(14) 0.0070(12) 0.0010(12) 0.0049(12)
N4 0.0233(17) 0.0119(15) 0.0114(14) 0.0061(13) 0.0007(13) 0.0022(12)
N5 0.0105(14) 0.0166(15) 0.0129(13) 0.0066(12) 0.0043(12) 0.0080(12)
N6 0.0103(14) 0.0110(14) 0.0126(13) 0.0039(12) 0.0016(12) 0.0055(12)
N7 0.0128(15) 0.0109(14) 0.0129(13) 0.0031(12) 0.0002(13) 0.0043(12)
N8 0.0117(14) 0.0127(14) 0.0151(14) 0.0054(12) 0.0018(13) 0.0060(12)
C1 0.0124(17) 0.0208(19) 0.0172(17) 0.0067(15) 0.0026(15) 0.0039(15)
C2 0.0179(19) 0.0171(18) 0.0186(17) 0.0065(15) 0.0057(16) 0.0070(15)
C3 0.0180(19) 0.023(2) 0.0148(17) 0.0061(16) 0.0024(16) 0.0061(16)
C4 0.0199(19) 0.022(2) 0.0166(17) 0.0040(16) 0.0022(16) 0.0071(16)
C5 0.0110(17) 0.0144(17) 0.0158(16) 0.0067(14) 0.0046(15) 0.0041(14)
C6 0.0130(17) 0.0137(17) 0.0154(16) 0.0075(14) 0.0019(15) 0.0057(14)
C7 0.0112(17) 0.0143(18) 0.0183(17) 0.0054(14) -0.0020(15) 0.0041(15)
C8 0.0073(16) 0.0130(17) 0.0221(18) 0.0015(14) 0.0005(15) 0.0051(15)

loop_
_atom_type_symbol
_atom_type_description
_atom_type_scat_dispersion_real
_atom_type_scat_dispersion_imag
_atom_type_scat_source
C C 0.0181 0.0091 'International Tables Vol C Tables 4.2.6.8 and 6.1.1.4'
H H 0.0000 0.0000 'International Tables Vol C Tables 4.2.6.8 and 6.1.1.4'
N N 0.0311 0.0180 'International Tables Vol C Tables 4.2.6.8 and 6.1.1.4'
O O 0.0492 0.0322 'International Tables Vol C Tables 4.2.6.8 and 6.1.1.4'
Cl Cl 0.3639 0.7018 'International Tables Vol C Tables 4.2.6.8 and 6.1.1.4'
Co Co -2.3653 3.6143 'International Tables Vol C Tables 4.2.6.8 and 6.1.1.4'

loop_
_geom_angle_atom_site_label_1
_geom_angle_atom_site_label_2
_geom_angle_atom_site_label_3
_geom_angle_site_symmetry_1
_geom_angle_site_symmetry_3
_geom_angle
_geom_angle_publ_flag
N4 Co1 N2 . . 178.53(13) ?
N4 Co1 N3 . . 86.20(13) ?
N2 Co1 N3 . . 93.22(12) ?
N4 Co1 N1 . . 94.44(13) ?
N2 Co1 N1 . . 86.19(12) ?
N3 Co1 N1 . . 178.15(13) ?
N4 Co1 Cl2 . . 89.21(9) ?
N2 Co1 Cl2 . . 89.45(9) ?
N3 Co1 Cl2 . . 91.06(9) ?
N1 Co1 Cl2 . . 90.69(9) ?
N4 Co1 Cl1 . . 91.52(9) ?
N2 Co1 Cl1 . . 89.82(9) ?
N3 Co1 Cl1 . . 89.05(9) ?
N1 Co1 Cl1 . . 89.20(9) ?
Cl2 Co1 Cl1 . . 179.27(4) ?
N7 Co2 N6 . . 92.48(12) ?
N7 Co2 N5 . . 91.09(12) ?
N6 Co2 N5 . . 85.64(12) ?
N7 Co2 N8 . . 85.45(12) ?
N6 Co2 N8 . . 93.14(12) ?
N5 Co2 N8 . . 176.28(12) ?
N7 Co2 Cl4 . . 89.50(9) ?
N6 Co2 Cl4 . . 174.82(9) ?
N5 Co2 Cl4 . . 89.54(9) ?
N8 Co2 Cl4 . . 91.79(9) ?
N7 Co2 Cl3 . . 174.39(9) ?
N6 Co2 Cl3 . . 86.60(9) ?
N5 Co2 Cl3 . . 94.36(9) ?
N8 Co2 Cl3 . . 89.08(9) ?
Cl4 Co2 Cl3 . . 91.89(3) ?
H17 O1 H18 . . 108(5) ?
H19 O2 H20 . . 108(4) ?
H21 O3 H22 . . 110(4) ?
C1 N1 Co1 . . 108.1(2) ?
C1 N1 H1 . . 110.1 ?
Co1 N1 H1 . . 110.1 ?
C1 N1 H2 . . 110.1 ?
Co1 N1 H2 . . 110.1 ?
H1 N1 H2 . . 108.4 ?
C2 N2 Co1 . . 109.1(2) ?
C2 N2 H3 . . 109.9 ?
Co1 N2 H3 . . 109.9 ?
C2 N2 H4 . . 109.9 ?
Co1 N2 H4 . . 109.9 ?
H3 N2 H4 . . 108.3 ?
C3 N3 Co1 . . 108.5(2) ?
C3 N3 H5 . . 110.0 ?
Co1 N3 H5 . . 110.0 ?
C3 N3 H6 . . 110.0 ?
Co1 N3 H6 . . 110.0 ?
H5 N3 H6 . . 108.4 ?
C4 N4 Co1 . . 109.1(2) ?
C4 N4 H7 . . 109.9 ?
Co1 N4 H7 . . 109.9 ?
C4 N4 H8 . . 109.9 ?
Co1 N4 H8 . . 109.9 ?
H7 N4 H8 . . 108.3 ?
C5 N5 Co2 . . 109.2(2) ?
C5 N5 H9 . . 109.8 ?
Co2 N5 H9 . . 109.8 ?
C5 N5 H10 . . 109.8 ?
Co2 N5 H10 . . 109.8 ?
H9 N5 H10 . . 108.3 ?
C6 N6 Co2 . . 109.4(2) ?
C6 N6 H11 . . 109.8 ?
Co2 N6 H11 . . 109.8 ?
C6 N6 H12 . . 109.8 ?
Co2 N6 H12 . . 109.8 ?
H11 N6 H12 . . 108.2 ?
C7 N7 Co2 . . 109.2(2) ?
C7 N7 H13 . . 109.8 ?
Co2 N7 H13 . . 109.8 ?
C7 N7 H14 . . 109.8 ?
Co2 N7 H14 . . 109.8 ?
H13 N7 H14 . . 108.3 ?
C8 N8 Co2 . . 109.9(2) ?
C8 N8 H15 . . 109.7 ?
Co2 N8 H15 . . 109.7 ?
C8 N8 H16 . . 109.7 ?
Co2 N8 H16 . . 109.7 ?
H15 N8 H16 . . 108.2 ?
N1 C1 C2 . . 106.6(3) ?
N1 C1 H1A . . 110.4 ?
C2 C1 H1A . . 110.4 ?
N1 C1 H1B . . 110.4 ?
C2 C1 H1B . . 110.4 ?
H1A C1 H1B . . 108.6 ?
N2 C2 C1 . . 106.4(3) ?
N2 C2 H2B . . 110.4 ?
C1 C2 H2B . . 110.4 ?
N2 C2 H2A . . 110.4 ?
C1 C2 H2A . . 110.4 ?
H2B C2 H2A . . 108.6 ?
N3 C3 C4 . . 107.3(3) ?
N3 C3 H3B . . 110.3 ?
C4 C3 H3B . . 110.3 ?
N3 C3 H3A . . 110.3 ?
C4 C3 H3A . . 110.3 ?
H3B C3 H3A . . 108.5 ?
N4 C4 C3 . . 106.7(3) ?
N4 C4 H4A . . 110.4 ?
C3 C4 H4A . . 110.4 ?
N4 C4 H4B . . 110.4 ?
C3 C4 H4B . . 110.4 ?
H4A C4 H4B . . 108.6 ?
N5 C5 C6 . . 106.2(3) ?
N5 C5 H5A . . 110.5 ?
C6 C5 H5A . . 110.5 ?
N5 C5 H5B . . 110.5 ?
C6 C5 H5B . . 110.5 ?
H5A C5 H5B . . 108.7 ?
N6 C6 C5 . . 106.5(3) ?
N6 C6 H6A . . 110.4 ?
C5 C6 H6A . . 110.4 ?
N6 C6 H6B . . 110.4 ?
C5 C6 H6B . . 110.4 ?
H6A C6 H6B . . 108.6 ?
N7 C7 C8 . . 106.1(3) ?
N7 C7 H7B . . 110.5 ?
C8 C7 H7B . . 110.5 ?
N7 C7 H7A . . 110.5 ?
C8 C7 H7A . . 110.5 ?
H7B C7 H7A . . 108.7 ?
N8 C8 C7 . . 106.6(3) ?
N8 C8 H8A . . 110.4 ?
C7 C8 H8A . . 110.4 ?
N8 C8 H8B . . 110.4 ?
C7 C8 H8B . . 110.4 ?
H8A C8 H8B . . 108.6 ?

loop_
_geom_bond_atom_site_label_1
_geom_bond_atom_site_label_2
_geom_bond_site_symmetry_2
_geom_bond_distance
_geom_bond_publ_flag
Co1 N4 . 1.952(3) ?
Co1 N2 . 1.958(3) ?
Co1 N3 . 1.960(3) ?
Co1 N1 . 1.963(3) ?
Co1 Cl2 . 2.2460(9) ?
Co1 Cl1 . 2.2713(10) ?
Co2 N7 . 1.950(3) ?
Co2 N6 . 1.952(3) ?
Co2 N5 . 1.953(3) ?
Co2 N8 . 1.956(3) ?
Co2 Cl4 . 2.2703(9) ?
Co2 Cl3 . 2.2719(9) ?
O1 H17 . 0.8400(10) ?
O1 H18 . 0.8401(11) ?
O2 H19 . 0.8401(10) ?
O2 H20 . 0.8402(10) ?
O3 H21 . 0.8400(11) ?
O3 H22 . 0.8400(10) ?
N1 C1 . 1.485(5) ?
N1 H1 . 0.9100 ?
N1 H2 . 0.9100 ?
N2 C2 . 1.489(5) ?
N2 H3 . 0.9100 ?
N2 H4 . 0.9100 ?
N3 C3 . 1.481(5) ?
N3 H5 . 0.9100 ?
N3 H6 . 0.9100 ?
N4 C4 . 1.484(5) ?
N4 H7 . 0.9100 ?
N4 H8 . 0.9100 ?
N5 C5 . 1.480(4) ?
N5 H9 . 0.9100 ?
N5 H10 . 0.9100 ?
N6 C6 . 1.494(4) ?
N6 H11 . 0.9100 ?
N6 H12 . 0.9100 ?
N7 C7 . 1.487(4) ?
N7 H13 . 0.9100 ?
N7 H14 . 0.9100 ?
N8 C8 . 1.483(4) ?
N8 H15 . 0.9100 ?
N8 H16 . 0.9100 ?
C1 C2 . 1.517(5) ?
C1 H1A . 0.9900 ?
C1 H1B . 0.9900 ?
C2 H2B . 0.9900 ?
C2 H2A . 0.9900 ?
C3 C4 . 1.509(5) ?
C3 H3B . 0.9900 ?
C3 H3A . 0.9900 ?
C4 H4A . 0.9900 ?
C4 H4B . 0.9900 ?
C5 C6 . 1.506(5) ?
C5 H5A . 0.9900 ?
C5 H5B . 0.9900 ?
C6 H6A . 0.9900 ?
C6 H6B . 0.9900 ?
C7 C8 . 1.508(5) ?
C7 H7B . 0.9900 ?
C7 H7A . 0.9900 ?
C8 H8A . 0.9900 ?
C8 H8B . 0.9900 ?

loop_
_geom_hbond_atom_site_label_D
_geom_hbond_atom_site_label_H
_geom_hbond_atom_site_label_A
_geom_hbond_site_symmetry_A
_geom_hbond_distance_DH
_geom_hbond_distance_HA
_geom_hbond_distance_DA
_geom_hbond_angle_DHA
_geom_hbond_publ_flag
O1 H18 Cl5 1_455 0.84(3) 2.29(4) 3.126(4) 171(6) yes
O3 H21 O2 . 0.84(4) 1.99(4) 2.797(5) 162(3) yes
O2 H19 Cl3 . 0.84(3) 2.38(4) 3.181(4) 160(3) yes
N2 H3 Cl5 2_666 0.91 2.54 3.279(3) 138 yes
N4 H7 O3 2_665 0.91 2.26 3.066(4) 147 yes
O1 H17 O2 2_666 0.84(3) 2.12(3) 2.966(5) 178(4) yes

_cod_database_fobs_code 2021992
